data_7133073
loop_
_publ_author_name
'George, 3rd, Gary C'
'Kruse, Samantha J.'
'Forbes, Tori Z.'
'Hutchins, Kristin M.'

_publ_section_title
;
 Off-the-shelf thermosalience of anthracene-9-thiocarboxamide.
;
_journal_issue 60
_journal_name_full 'Chemical communications (Cambridge, England)'
_journal_page_first 7697
_journal_page_last 7700
_journal_paper_doi 10.1039/d4cc01765j
_journal_volume 60
_journal_year 2024
_chemical_formula_moiety 'C15 H11 N S'
_chemical_formula_sum 'C15 H11 N S'
_chemical_formula_weight 237.31
_chemical_properties_physical Light-sensitive,Photo-sensitive
_space_group_crystal_system triclinic
_space_group_IT_number 2
_space_group_name_Hall '-P 1'
_space_group_name_H-M_alt 'P -1'
_atom_sites_solution_hydrogens geom
_atom_sites_solution_primary dual
_audit_block_doi 10.5517/ccdc.csd.cc2ftxfm
_audit_creation_date 2022-02-05
_audit_creation_method
;
Olex2 1.5
(compiled 2021.12.09 svn.r5202d8cf for OlexSys, GUI svn.r6439)
;
_audit_update_record
;
2023-04-26 deposited with the CCDC.	2024-05-22 downloaded from the CCDC.
;
_cell_angle_alpha 82.308(2)
_cell_angle_beta 83.479(2)
_cell_angle_gamma 77.987(2)
_cell_formula_units_Z 4
_cell_length_a 9.2993(2)
_cell_length_b 9.8997(2)
_cell_length_c 13.2708(3)
_cell_measurement_reflns_used 20657
_cell_measurement_temperature 298(3)
_cell_measurement_theta_max 74.8960
_cell_measurement_theta_min 3.3430
_cell_volume 1179.57(5)
_computing_cell_refinement 'CrysAlisPro 1.171.41.122a (Rigaku OD, 2021)'
_computing_data_collection 'CrysAlisPro 1.171.41.122a (Rigaku OD, 2021)'
_computing_data_reduction 'CrysAlisPro 1.171.41.122a (Rigaku OD, 2021)'
_computing_molecular_graphics 'Olex2 1.5 (Dolomanov et al., 2009)'
_computing_publication_material 'Olex2 1.5 (Dolomanov et al., 2009)'
_computing_structure_refinement 'SHELXL 2018/3 (Sheldrick, 2015)'
_computing_structure_solution 'SHELXT 2018/2 (Sheldrick, 2018)'
_diffrn_ambient_environment air
_diffrn_ambient_temperature 298(3)
_diffrn_detector 'Hybrid Pixel Array Detector'
_diffrn_detector_area_resol_mean 10.0000
_diffrn_detector_type HyPix
_diffrn_measured_fraction_theta_full 0.997
_diffrn_measured_fraction_theta_max 0.937
_diffrn_measurement_details
;
List of Runs (angles in degrees, time in seconds):

  # Type    Start    End  Width  t~exp~   \w     \q     \k     \f   Frames
#--------------------------------------------------------------------------
  1  \w   -120.00 -66.00   0.50    0.11    --  -47.76-137.00 -29.00  108
  2  \w    -91.00 -17.00   0.50    0.11    --  -47.76 132.00-143.00  148
  3  \w   -120.00 -69.00   0.50    0.11    --  -47.76-132.00 147.00  102
  4  \w    -95.00 -19.00   0.50    0.11    --  -47.76 137.00  33.00  152
  5  \w     38.00  99.00   0.50    0.11    --   47.76-132.00 147.00  122
  6  \w     41.00 102.00   0.50    0.11    --   47.76-137.00 -29.00  122
  7  \w    -95.00 -19.00   0.50    0.45    --  -91.75 137.00  33.00  152
  8  \w   -158.00 -66.00   0.50    0.45    --  -91.75-137.00 -29.00  184
  9  \w   -162.00 -69.00   0.50    0.45    --  -91.75-132.00 147.00  186
 10  \w     41.00 121.00   0.50    0.45    --  107.31-137.00 -29.00  160
 11  \w     87.00 178.00   0.50    0.45    --  107.31 137.00  33.00  182
 12  \w     38.00 117.00   0.50    0.45    --  107.31-132.00 147.00  158
 13  \w     91.00 178.00   0.50    0.45    --  107.31 132.00-143.00  174
 14  \w    -58.00 -32.00   0.50    0.11    --   14.00 163.00 166.38   52
 15  \w    -21.00  14.00   0.50    0.11    --   14.00 102.00  92.17   70
 16  \w     -8.00  22.00   0.50    0.11    --   26.00 100.00 -96.70   60
 17  \w     -3.00  27.00   0.50    0.11    --   30.00  98.00 121.87   60
 18  \w      9.00  43.00   0.50    0.11    --   38.00  90.00 -58.73   68
 19  \w   -123.00 -35.00   0.50    0.11    --  -47.76 -19.00   0.00  176
 20  \w   -120.00 -25.00   0.50    0.11    --  -47.76 -77.00-120.00  190
 21  \w     35.00 123.00   0.50    0.11    --   47.76  19.00 150.00  176
 22  \w     36.00 121.00   0.50    0.11    --   47.76  38.00-180.00  170
 23  \w     28.00 122.00   0.50    0.11    --   50.00  75.00  11.80  188
 24  \w     28.00 122.00   0.50    0.11    --   50.00  76.00  86.79  188
 25  \w     27.00 122.00   0.50    0.11    --   50.00  77.00 143.55  190
 26  \w     32.00 126.00   0.50    0.11    --   54.00  76.00 -44.37  188
 27  \w     31.00 126.00   0.50    0.11    --   54.00  77.00-162.22  190
 28  \w   -131.00 -35.00   0.50    0.11    --  -58.00 -76.00  63.92  192
 29  \w     36.00 131.00   0.50    0.11    --   58.00  75.00   3.15  190
 30  \w     36.00 131.00   0.50    0.11    --   58.00  75.00-119.35  190
 31  \w     36.00 131.00   0.50    0.11    --   58.00  75.00  45.37  190
 32  \w   -135.00 -41.00   0.50    0.11    --  -62.00 -73.00 -90.91  188
 33  \w   -135.00 -40.00   0.50    0.11    --  -62.00 -74.00-135.32  190
 34  \w     40.00 135.00   0.50    0.11    --   62.00  75.00 103.30  190
 35  \w     41.00 135.00   0.50    0.11    --   62.00  74.00 -85.44  188
 36  \w     40.00 135.00   0.50    0.11    --   62.00  75.00-176.58  190
 37  \w     41.00 135.00   0.50    0.11    --   62.00  73.00 157.52  188
 38  \w   -143.00 -49.00   0.50    0.45    --  -70.00 -73.00 -60.65  188
 39  \w     48.00 143.00   0.50    0.11    --   70.00  76.00  40.70  190
 40  \w   -143.00 -53.00   0.50    0.45    --  -70.00 -61.00  29.48  180
 41  \w   -142.00 -54.00   0.50    0.45    --  -70.00 -60.00  92.77  176
 42  \w   -146.00 -52.00   0.50    0.45    --  -74.00 -74.00-101.34  188
 43  \w   -151.00 -61.00   0.50    0.45    --  -78.00 -61.00 155.50  180
 44  \w    -81.00 -56.00   0.50    0.45    --  -78.00 -75.00 -13.27   50
 45  \w    -87.00 -57.00   0.50    0.45    --  -78.00 -73.00-110.74   60
 46  \w    -82.00 -57.00   0.50    0.45    --  -78.00 -73.00   7.90   50
 47  \w    -94.00 -60.00   0.50    0.45    --  -78.00 -64.00 175.33   68
 48  \w    -89.00 -56.00   0.50    0.45    --  -78.00 -74.00 -78.34   66
 49  \w    -86.00 -57.00   0.50    0.45    --  -78.00 -73.00-132.85   58
 50  \w    -88.00 -62.00   0.50    0.45    --  -82.00 -71.00  26.96   52
 51  \w    -89.00 -63.00   0.50    0.45    --  -82.00 -73.00-132.56   52
 52  \w    -91.00 -65.00   0.50    0.45    --  -82.00 -65.00-165.29   52
 53  \w   -101.00 -72.00   0.50    0.45    --  -91.75 -74.00-160.03   58
 54  \w   -163.00-106.00   0.50    0.45    --  -91.75 -74.00-160.03  114
 55  \w   -124.00 -72.00   0.50    0.45    --  -91.75 -77.00  30.00  104
 56  \w    -96.00 -69.00   0.50    0.45    --  -91.75 -76.00  93.13   54
 57  \w   -141.00-115.00   0.50    0.45    --  -91.75 -76.00  93.13   52
 58  \w    -97.00 -70.00   0.50    0.45    --  -91.75 -75.00 173.74   54
 59  \w    -64.00 -19.00   0.50    0.45    --  -91.75  57.00  30.00   90
 60  \w   -138.00 -71.00   0.50    0.45    --  -91.75 -74.00 163.80  134
 61  \w   -109.00 -83.00   0.50    0.45    --  -91.75 -56.00 -34.51   52
 62  \w   -143.00-116.00   0.50    0.45    --  -91.75 -56.00 -34.51   54
 63  \w   -159.00 -92.00   0.50    0.45    --  -91.75 -60.00-119.80  134
 64  \w   -162.00 -83.00   0.50    0.45    --  -91.75 -64.00 -86.63  158
 65  \w    -96.00 -70.00   0.50    0.45    --  -91.75 -76.00 109.41   52
 66  \w   -163.00 -72.00   0.50    0.45    --  -91.75 -77.00   0.00  182
 67  \w    -95.00 -69.00   0.50    0.45    --  -91.75 -77.00  78.74   52
 68  \w   -162.00 -70.00   0.50    0.45    --  -91.75 -77.00 120.00  184
 69  \w    -96.00 -70.00   0.50    0.45    --  -91.75 -74.00-130.73   52
 70  \w   -140.00 -75.00   0.50    0.45    --  -91.75 -72.00-173.96  130
 71  \w   -157.00-131.00   0.50    0.45    --  -91.75 -72.00  59.65   52
 72  \w   -155.00 -74.00   0.50    0.45    --  -91.75 -66.00 146.33  162
 73  \w   -141.00 -70.00   0.50    0.45    --  -91.75 -77.00 -90.00  142
 74  \w   -157.00 -71.00   0.50    0.45    --  -91.75 -71.00 132.96  172
 75  \w   -150.00-109.00   0.50    0.45    --  -91.75 -77.00  78.74   82
 76  \w   -162.00-120.00   0.50    0.45    --  -91.75 -67.00-159.91   84
 77  \w    -95.00 -69.00   0.50    0.45    --  -91.75 -76.00 101.10   52
 78  \w   -163.00 -73.00   0.50    0.45    --  -91.75 -67.00 -37.84  180
 79  \w   -163.00-101.00   0.50    0.45    --  -91.75 -76.00 101.10  124
 80  \w   -102.00 -70.00   0.50    0.45    --  -91.75 -77.00 -43.24   64
 81  \w   -106.00 -73.00   0.50    0.45    --  -91.75 -67.00-159.91   66
 82  \w   -147.00 -70.00   0.50    0.45    --  -91.75 -75.00  14.03  154
 83  \w   -152.00 -74.00   0.50    0.45    --  -91.75 -66.00  29.98  156
 84  \w    -79.00 -54.00   0.50    0.45    --  -91.75 132.00-143.00   50
 85  \w   -100.00 -72.00   0.50    0.45    --  -91.75 -72.00  59.65   56
 86  \w     36.00  66.00   0.50    0.45    --  107.31 -57.00  90.00   60
 87  \w     81.00 106.00   0.50    0.45    --  107.31 -99.00 120.00   50
 88  \w     47.00 102.00   0.50    0.45    --  107.31 -99.00 -60.00  110
 89  \w     36.00  68.00   0.50    0.45    --  107.31 -57.00   0.00   64
 90  \w     36.00  67.00   0.50    0.45    --  107.31 -57.00  30.00   62
 91  \w     62.00 110.00   0.50    0.45    --  107.31-125.00 -90.00   96
 92  \w     50.00  97.00   0.50    0.45    --  107.31 -99.00-180.00   94
 93  \w     36.00  68.00   0.50    0.45    --  107.31 -57.00-180.00   64
 94  \w     35.00  67.00   0.50    0.45    --  107.31 -57.00 -30.00   64
 95  \w     56.00 106.00   0.50    0.45    --  107.31 -99.00-150.00  100
 96  \w     65.00 109.00   0.50    0.45    --  107.31-125.00  90.00   88
 97  \w     35.00 106.00   0.50    0.45    --  107.31 -99.00 -30.00  142
 98  \w     35.00  68.00   0.50    0.45    --  107.31 -57.00 120.00   66
 99  \w     36.00  67.00   0.50    0.45    --  107.31 -57.00 150.00   62
;
_diffrn_measurement_device 'four-circle diffractometer'
_diffrn_measurement_device_type 'XtaLAB Synergy, Dualflex, HyPix'
_diffrn_measurement_method '\w scans'
_diffrn_orient_matrix_type 'CrysAlisPro convention (1999,Acta A55,543-557)'
_diffrn_orient_matrix_UB_11 0.0119692000
_diffrn_orient_matrix_UB_12 0.0216848000
_diffrn_orient_matrix_UB_13 -0.1175610000
_diffrn_orient_matrix_UB_21 0.1207898000
_diffrn_orient_matrix_UB_22 -0.1324428000
_diffrn_orient_matrix_UB_23 -0.0030696000
_diffrn_orient_matrix_UB_31 -0.1190803000
_diffrn_orient_matrix_UB_32 -0.0873583000
_diffrn_orient_matrix_UB_33 -0.0000810000
_diffrn_radiation_monochromator mirror
_diffrn_radiation_probe x-ray
_diffrn_radiation_type 'Cu K\a'
_diffrn_radiation_wavelength 1.54184
_diffrn_reflns_av_R_equivalents 0.0710
_diffrn_reflns_av_unetI/netI 0.0267
_diffrn_reflns_Laue_measured_fraction_full 0.997
_diffrn_reflns_Laue_measured_fraction_max 0.937
_diffrn_reflns_limit_h_max 11
_diffrn_reflns_limit_h_min -11
_diffrn_reflns_limit_k_max 12
_diffrn_reflns_limit_k_min -12
_diffrn_reflns_limit_l_max 16
_diffrn_reflns_limit_l_min -16
_diffrn_reflns_number 48866
_diffrn_reflns_point_group_measured_fraction_full 0.997
_diffrn_reflns_point_group_measured_fraction_max 0.937
_diffrn_reflns_theta_full 67.684
_diffrn_reflns_theta_max 76.995
_diffrn_reflns_theta_min 3.374
_diffrn_source 'micro-focus sealed X-ray tube'
_diffrn_source_type 'PhotonJet (Cu) X-ray Source'
_exptl_absorpt_coefficient_mu 2.204
_exptl_absorpt_correction_T_max 1.000
_exptl_absorpt_correction_T_min 0.347
_exptl_absorpt_correction_type gaussian
_exptl_absorpt_process_details
;
CrysAlisPro 1.171.41.122a (Rigaku Oxford Diffraction, 2021)
Numerical absorption correction based on gaussian integration over
a multifaceted crystal model
Empirical absorption correction using spherical harmonics,
implemented in SCALE3 ABSPACK scaling algorithm.
;
_exptl_crystal_colour 'clear light yellow'
_exptl_crystal_colour_lustre clear
_exptl_crystal_colour_modifier light
_exptl_crystal_colour_primary yellow
_exptl_crystal_density_diffrn 1.336
_exptl_crystal_description plate
_exptl_crystal_F_000 496
_exptl_crystal_size_max 0.32
_exptl_crystal_size_mid 0.185
_exptl_crystal_size_min 0.086
_refine_diff_density_max 0.275
_refine_diff_density_min -0.229
_refine_diff_density_rms 0.036
_refine_ls_extinction_method none
_refine_ls_goodness_of_fit_ref 1.023
_refine_ls_hydrogen_treatment constr
_refine_ls_matrix_type full
_refine_ls_number_parameters 307
_refine_ls_number_reflns 4682
_refine_ls_number_restraints 0
_refine_ls_restrained_S_all 1.023
_refine_ls_R_factor_all 0.0522
_refine_ls_R_factor_gt 0.0422
_refine_ls_shift/su_max 0.001
_refine_ls_shift/su_mean 0.000
_refine_ls_structure_factor_coef Fsqd
_refine_ls_weighting_details 'w=1/[\s^2^(Fo^2^)+(0.0513P)^2^+0.4122P] where P=(Fo^2^+2Fc^2^)/3'
_refine_ls_weighting_scheme calc
_refine_ls_wR_factor_gt 0.1107
_refine_ls_wR_factor_ref 0.1186
_reflns_Friedel_coverage 0.000
_reflns_number_gt 3877
_reflns_number_total 4682
_reflns_threshold_expression 'I > 2\s(I)'
_cod_data_source_file d4cc01765j4.cif
_cod_data_source_block AnThio
_cod_depositor_comments 'Adding full bibliography for 7133073--7133077.cif.'
_cod_database_code 7133073
_shelx_shelxl_version_number 2018/3
_chemical_oxdiff_formula 'C11 H10 N O'
_shelx_space_group_comment
;
The symmetry employed for this shelxl refinement is uniquely defined
by the following loop, which should always be used as a source of
symmetry information in preference to the above space-group names.
They are only intended as comments.
;
_shelx_estimated_absorpt_t_max 0.833
_shelx_estimated_absorpt_t_min 0.539
_olex2_refinement_description
;
1. Fixed Uiso
 At 1.2 times of:
  All C(H) groups, All N(H,H) groups
2.a Aromatic/amide H refined with riding coordinates:
 C23(H23), C8A(H8A), C3A(H3A), C13A(H13A), C18(H18), C28(H28), C10A(H10A),
 C25(H25), C21(H21), C6A(H6A), C4A(H4A), C12A(H12A), C27(H27), C26(H26),
 C11A(H11A), C19(H19), C20(H20), C5A(H5A)
2.b X=CH2 refined with riding coordinates:
 N1(H1A,H1B), N2(H2A,H2B)
;
_olex2_exptl_crystal_mounting_method 'Crystal was mounted on a 75 um MiTeGen cryoloop.'
_olex2_submission_special_instructions 'No special instructions were received'
_oxdiff_exptl_absorpt_empirical_details
;
Empirical correction (ABSPACK) includes:
- Absorption correction using spherical harmonics
- Frame scaling
- Detector area scaling
;
_oxdiff_exptl_absorpt_empirical_full_max 3.040
_oxdiff_exptl_absorpt_empirical_full_min 0.431

loop_
_space_group_symop_operation_xyz
'x, y, z'
'-x, -y, -z'

loop_
_atom_site_label
_atom_site_type_symbol
_atom_site_fract_x
_atom_site_fract_y
_atom_site_fract_z
_atom_site_U_iso_or_equiv
_atom_site_adp_type
_atom_site_occupancy
_atom_site_site_symmetry_order
_atom_site_calc_flag
_atom_site_refinement_flags_posn
_atom_site_refinement_flags_adp
_atom_site_refinement_flags_occupancy
_atom_site_disorder_assembly
_atom_site_disorder_group
S1 S 0.66338(6) 0.84020(6) 0.42510(4) 0.06213(17) Uani 1 1 d . . . . .
S2 S 0.14981(6) 0.82170(6) 1.07199(4) 0.06324(17) Uani 1 1 d . . . . .
N1 N 0.6081(2) 0.87705(19) 0.61956(14) 0.0672(5) Uani 1 1 d . . . . .
H1A H 0.626316 0.855834 0.682451 0.081 Uiso 1 1 calc R U . . .
H1B H 0.537660 0.944874 0.602844 0.081 Uiso 1 1 calc R U . . .
C1A C 0.8084(2) 0.68943(19) 0.58625(14) 0.0486(4) Uani 1 1 d . . . . .
C16 C 0.3270(2) 0.71435(19) 0.91050(14) 0.0487(4) Uani 1 1 d . . . . .
C17 C 0.3080(2) 0.5802(2) 0.89853(14) 0.0501(4) Uani 1 1 d . . . . .
N2 N 0.1271(2) 0.9055(2) 0.87687(14) 0.0756(6) Uani 1 1 d . . . . .
H2A H 0.156795 0.900157 0.813489 0.091 Uiso 1 1 calc R U . . .
H2B H 0.051839 0.967451 0.893921 0.091 Uiso 1 1 calc R U . . .
C2A C 0.7829(2) 0.55273(19) 0.60078(14) 0.0503(4) Uani 1 1 d . . . . .
C14A C 0.9434(2) 0.7196(2) 0.60413(14) 0.0513(4) Uani 1 1 d . . . . .
C29 C 0.4659(2) 0.7517(2) 0.89171(14) 0.0498(4) Uani 1 1 d . . . . .
C15A C 0.6878(2) 0.80602(19) 0.54920(15) 0.0508(4) Uani 1 1 d . . . . .
C24 C 0.5925(2) 0.6478(2) 0.86412(14) 0.0517(5) Uani 1 1 d . . . . .
C9A C 1.0607(2) 0.6062(2) 0.63349(14) 0.0550(5) Uani 1 1 d . . . . .
C7A C 0.9015(2) 0.4411(2) 0.63136(14) 0.0553(5) Uani 1 1 d . . . . .
C22 C 0.4361(2) 0.4787(2) 0.86975(14) 0.0533(5) Uani 1 1 d . . . . .
C23 C 0.5734(2) 0.5152(2) 0.85475(15) 0.0567(5) Uani 1 1 d . . . . .
H23 H 0.655747 0.448288 0.837794 0.068 Uiso 1 1 calc R U . . .
C30 C 0.1968(2) 0.8188(2) 0.94780(15) 0.0521(4) Uani 1 1 d . . . . .
C8A C 1.0365(2) 0.4721(2) 0.64527(15) 0.0610(5) Uani 1 1 d . . . . .
H8A H 1.113437 0.399491 0.663234 0.073 Uiso 1 1 calc R U . . .
C3A C 0.6446(2) 0.5186(2) 0.58991(15) 0.0589(5) Uani 1 1 d . . . . .
H3A H 0.566688 0.589124 0.570211 0.071 Uiso 1 1 calc R U . . .
C13A C 0.9709(2) 0.8564(2) 0.59576(16) 0.0596(5) Uani 1 1 d . . . . .
H13A H 0.896432 0.931305 0.577422 0.072 Uiso 1 1 calc R U . . .
C18 C 0.1679(2) 0.5407(2) 0.91052(16) 0.0597(5) Uani 1 1 d . . . . .
H18 H 0.084108 0.604713 0.929605 0.072 Uiso 1 1 calc R U . . .
C28 C 0.4890(2) 0.8874(2) 0.89830(16) 0.0602(5) Uani 1 1 d . . . . .
H28 H 0.408914 0.956210 0.915741 0.072 Uiso 1 1 calc R U . . .
C10A C 1.1988(2) 0.6366(3) 0.65057(16) 0.0681(6) Uani 1 1 d . . . . .
H10A H 1.275853 0.564012 0.668468 0.082 Uiso 1 1 calc R U . . .
C25 C 0.7336(2) 0.6861(3) 0.84642(15) 0.0638(6) Uani 1 1 d . . . . .
H25 H 0.816508 0.619874 0.829426 0.077 Uiso 1 1 calc R U . . .
C21 C 0.4155(3) 0.3437(2) 0.85568(17) 0.0676(6) Uani 1 1 d . . . . .
H21 H 0.497203 0.276499 0.838041 0.081 Uiso 1 1 calc R U . . .
C6A C 0.8740(3) 0.3027(2) 0.64781(17) 0.0712(7) Uani 1 1 d . . . . .
H6A H 0.949569 0.229402 0.667079 0.085 Uiso 1 1 calc R U . . .
C4A C 0.6238(3) 0.3860(3) 0.60753(18) 0.0705(6) Uani 1 1 d . . . . .
H4A H 0.531925 0.366570 0.600947 0.085 Uiso 1 1 calc R U . . .
C12A C 1.1035(3) 0.8802(3) 0.61394(17) 0.0690(6) Uani 1 1 d . . . . .
H12A H 1.118370 0.970991 0.608385 0.083 Uiso 1 1 calc R U . . .
C27 C 0.6249(3) 0.9187(3) 0.87978(17) 0.0689(6) Uani 1 1 d . . . . .
H27 H 0.636709 1.008662 0.884177 0.083 Uiso 1 1 calc R U . . .
C26 C 0.7489(3) 0.8168(3) 0.85391(18) 0.0730(6) Uani 1 1 d . . . . .
H26 H 0.841801 0.839815 0.841928 0.088 Uiso 1 1 calc R U . . .
C11A C 1.2193(3) 0.7688(3) 0.64118(17) 0.0738(7) Uani 1 1 d . . . . .
H11A H 1.310046 0.786671 0.652695 0.089 Uiso 1 1 calc R U . . .
C19 C 0.1539(3) 0.4122(3) 0.89475(18) 0.0713(6) Uani 1 1 d . . . . .
H19 H 0.060931 0.389338 0.901831 0.086 Uiso 1 1 calc R U . . .
C20 C 0.2807(3) 0.3116(3) 0.86738(19) 0.0760(7) Uani 1 1 d . . . . .
H20 H 0.270168 0.223016 0.857515 0.091 Uiso 1 1 calc R U . . .
C5A C 0.7419(3) 0.2765(3) 0.63605(19) 0.0779(7) Uani 1 1 d . . . . .
H5A H 0.727204 0.185356 0.646698 0.094 Uiso 1 1 calc R U . . .

loop_
_atom_site_aniso_label
_atom_site_aniso_U_11
_atom_site_aniso_U_22
_atom_site_aniso_U_33
_atom_site_aniso_U_23
_atom_site_aniso_U_13
_atom_site_aniso_U_12
S1 0.0635(3) 0.0591(3) 0.0578(3) -0.0058(2) -0.0181(2) 0.0081(2)
S2 0.0614(3) 0.0641(3) 0.0555(3) -0.0140(2) 0.0008(2) 0.0088(2)
N1 0.0637(11) 0.0683(11) 0.0572(10) -0.0086(8) -0.0134(8) 0.0203(9)
C1A 0.0484(10) 0.0488(10) 0.0445(9) -0.0064(8) -0.0084(8) 0.0029(8)
C16 0.0465(10) 0.0513(10) 0.0437(9) -0.0093(8) -0.0044(7) 0.0039(8)
C17 0.0529(10) 0.0533(11) 0.0401(9) -0.0073(8) -0.0031(8) -0.0006(8)
N2 0.0676(12) 0.0850(14) 0.0572(11) -0.0131(9) -0.0085(9) 0.0282(10)
C2A 0.0550(11) 0.0507(10) 0.0415(9) -0.0063(8) -0.0070(8) 0.0003(8)
C14A 0.0467(10) 0.0584(11) 0.0444(10) -0.0050(8) -0.0077(8) 0.0013(8)
C29 0.0486(10) 0.0550(11) 0.0419(9) -0.0098(8) -0.0046(8) 0.0018(8)
C15A 0.0460(10) 0.0461(10) 0.0585(11) -0.0047(8) -0.0132(8) -0.0010(8)
C24 0.0462(10) 0.0616(12) 0.0424(10) -0.0112(8) -0.0050(8) 0.0045(8)
C9A 0.0473(10) 0.0676(13) 0.0430(10) -0.0040(9) -0.0067(8) 0.0047(9)
C7A 0.0656(12) 0.0503(10) 0.0428(10) -0.0060(8) -0.0066(9) 0.0067(9)
C22 0.0637(12) 0.0488(10) 0.0414(10) -0.0065(8) -0.0055(8) 0.0042(9)
C23 0.0532(11) 0.0600(12) 0.0478(10) -0.0104(9) -0.0047(8) 0.0124(9)
C30 0.0454(10) 0.0500(10) 0.0586(11) -0.0125(8) -0.0067(8) 0.0012(8)
C8A 0.0588(12) 0.0618(12) 0.0509(11) -0.0047(9) -0.0102(9) 0.0166(10)
C3A 0.0647(12) 0.0615(12) 0.0510(11) -0.0093(9) -0.0116(9) -0.0081(10)
C13A 0.0604(12) 0.0636(13) 0.0531(11) -0.0020(9) -0.0095(9) -0.0086(10)
C18 0.0601(12) 0.0643(13) 0.0537(11) -0.0100(9) -0.0016(9) -0.0094(10)
C28 0.0618(12) 0.0614(12) 0.0568(12) -0.0162(9) -0.0043(9) -0.0051(10)
C10A 0.0453(11) 0.1023(19) 0.0490(11) -0.0075(11) -0.0079(9) 0.0041(11)
C25 0.0448(10) 0.0917(17) 0.0493(11) -0.0115(11) -0.0040(8) 0.0013(10)
C21 0.0883(17) 0.0483(11) 0.0591(13) -0.0071(9) -0.0053(11) 0.0026(11)
C6A 0.0965(18) 0.0509(12) 0.0580(13) -0.0088(10) -0.0087(12) 0.0071(12)
C4A 0.0869(16) 0.0705(15) 0.0600(13) -0.0116(11) -0.0099(11) -0.0244(12)
C12A 0.0699(14) 0.0857(16) 0.0556(12) -0.0056(11) -0.0093(10) -0.0242(12)
C27 0.0712(14) 0.0788(15) 0.0622(13) -0.0166(11) -0.0044(11) -0.0225(12)
C26 0.0595(13) 0.1008(19) 0.0628(14) -0.0142(13) -0.0042(10) -0.0228(13)
C11A 0.0553(13) 0.112(2) 0.0564(13) -0.0108(13) -0.0091(10) -0.0196(13)
C19 0.0826(16) 0.0745(15) 0.0609(13) -0.0052(11) -0.0031(11) -0.0281(13)
C20 0.107(2) 0.0544(13) 0.0676(14) -0.0075(11) -0.0045(13) -0.0184(13)
C5A 0.115(2) 0.0542(13) 0.0657(14) -0.0096(11) -0.0064(14) -0.0192(14)

loop_
_atom_type_symbol
_atom_type_description
_atom_type_scat_dispersion_real
_atom_type_scat_dispersion_imag
_atom_type_scat_source
C C 0.0181 0.0091 'International Tables Vol C Tables 4.2.6.8 and 6.1.1.4'
H H 0.0000 0.0000 'International Tables Vol C Tables 4.2.6.8 and 6.1.1.4'
N N 0.0311 0.0180 'International Tables Vol C Tables 4.2.6.8 and 6.1.1.4'
S S 0.3331 0.5567 'International Tables Vol C Tables 4.2.6.8 and 6.1.1.4'

loop_
_citation_id
_citation_doi
_citation_year
1 10.1002/chem.202302482 2023

loop_
_exptl_crystal_face_index_h
_exptl_crystal_face_index_k
_exptl_crystal_face_index_l
_exptl_crystal_face_perp_dist
-1 -6 -3 0.1005
0 -6 -3 0.0960
3 -4 -2 0.0860
0 6 3 0.0892
5 5 2 0.1255
0 -2 8 0.0264
1 -1 8 0.0357
-1 1 -8 0.0698
0 2 -8 0.0603
-4 3 2 0.1315
-1 6 3 0.0931
-1 -3 7 0.0494
2 -3 6 0.0469
0 -4 5 0.0469
1 5 -4 0.0815
-5 -5 -1 0.1272
3 -3 -6 0.0828
-4 2 6 0.1000
2 6 5 0.0913
6 -1 2 0.1320
0 6 -1 0.0888
-1 0 -8 0.0562
1 0 8 0.0360
0 -1 8 0.0244
-2 -3 -8 0.0863
1 -1 -8 0.0617
-2 0 8 0.0513
0 2 8 0.0357
1 3 8 0.0473
-2 -1 8 0.0479
1 1 9 0.0363
0 0 9 0.0280

loop_
_geom_angle_atom_site_label_1
_geom_angle_atom_site_label_2
_geom_angle_atom_site_label_3
_geom_angle
_geom_angle_site_symmetry_1
_geom_angle_site_symmetry_3
_geom_angle_publ_flag
H1A N1 H1B 120.0 . . ?
C15A N1 H1A 120.0 . . ?
C15A N1 H1B 120.0 . . ?
C2A C1A C15A 118.93(17) . . ?
C14A C1A C2A 121.82(17) . . ?
C14A C1A C15A 119.25(17) . . ?
C17 C16 C30 119.47(17) . . ?
C29 C16 C17 121.49(16) . . ?
C29 C16 C30 119.00(17) . . ?
C16 C17 C22 118.55(18) . . ?
C16 C17 C18 123.27(17) . . ?
C18 C17 C22 118.15(19) . . ?
H2A N2 H2B 120.0 . . ?
C30 N2 H2A 120.0 . . ?
C30 N2 H2B 120.0 . . ?
C1A C2A C7A 118.50(18) . . ?
C1A C2A C3A 123.59(17) . . ?
C3A C2A C7A 117.89(19) . . ?
C1A C14A C9A 118.59(19) . . ?
C1A C14A C13A 123.58(17) . . ?
C13A C14A C9A 117.83(19) . . ?
C16 C29 C24 118.84(18) . . ?
C16 C29 C28 123.41(17) . . ?
C28 C29 C24 117.75(19) . . ?
N1 C15A S1 123.77(14) . . ?
N1 C15A C1A 115.91(17) . . ?
C1A C15A S1 120.31(14) . . ?
C23 C24 C29 119.27(18) . . ?
C23 C24 C25 122.22(18) . . ?
C25 C24 C29 118.50(19) . . ?
C8A C9A C14A 119.39(19) . . ?
C8A C9A C10A 121.90(19) . . ?
C10A C9A C14A 118.7(2) . . ?
C8A C7A C2A 119.03(19) . . ?
C8A C7A C6A 122.74(19) . . ?
C6A C7A C2A 118.2(2) . . ?
C23 C22 C17 119.49(19) . . ?
C23 C22 C21 122.30(19) . . ?
C21 C22 C17 118.2(2) . . ?
C24 C23 H23 118.9 . . ?
C22 C23 C24 122.29(17) . . ?
C22 C23 H23 118.9 . . ?
C16 C30 S2 120.15(14) . . ?
N2 C30 S2 123.77(15) . . ?
N2 C30 C16 116.08(18) . . ?
C9A C8A C7A 122.59(18) . . ?
C9A C8A H8A 118.7 . . ?
C7A C8A H8A 118.7 . . ?
C2A C3A H3A 119.2 . . ?
C4A C3A C2A 121.6(2) . . ?
C4A C3A H3A 119.2 . . ?
C14A C13A H13A 119.3 . . ?
C12A C13A C14A 121.3(2) . . ?
C12A C13A H13A 119.3 . . ?
C17 C18 H18 119.3 . . ?
C19 C18 C17 121.4(2) . . ?
C19 C18 H18 119.3 . . ?
C29 C28 H28 119.3 . . ?
C27 C28 C29 121.4(2) . . ?
C27 C28 H28 119.3 . . ?
C9A C10A H10A 119.5 . . ?
C11A C10A C9A 121.1(2) . . ?
C11A C10A H10A 119.5 . . ?
C24 C25 H25 119.5 . . ?
C26 C25 C24 121.1(2) . . ?
C26 C25 H25 119.5 . . ?
C22 C21 H21 119.3 . . ?
C20 C21 C22 121.4(2) . . ?
C20 C21 H21 119.3 . . ?
C7A C6A H6A 119.3 . . ?
C5A C6A C7A 121.4(2) . . ?
C5A C6A H6A 119.3 . . ?
C3A C4A H4A 119.9 . . ?
C3A C4A C5A 120.2(2) . . ?
C5A C4A H4A 119.9 . . ?
C13A C12A H12A 119.6 . . ?
C13A C12A C11A 120.9(2) . . ?
C11A C12A H12A 119.6 . . ?
C28 C27 H27 119.6 . . ?
C28 C27 C26 120.8(2) . . ?
C26 C27 H27 119.6 . . ?
C25 C26 C27 120.4(2) . . ?
C25 C26 H26 119.8 . . ?
C27 C26 H26 119.8 . . ?
C10A C11A C12A 120.2(2) . . ?
C10A C11A H11A 119.9 . . ?
C12A C11A H11A 119.9 . . ?
C18 C19 H19 119.8 . . ?
C18 C19 C20 120.4(2) . . ?
C20 C19 H19 119.8 . . ?
C21 C20 C19 120.5(2) . . ?
C21 C20 H20 119.8 . . ?
C19 C20 H20 119.8 . . ?
C6A C5A C4A 120.8(2) . . ?
C6A C5A H5A 119.6 . . ?
C4A C5A H5A 119.6 . . ?

loop_
_geom_bond_atom_site_label_1
_geom_bond_atom_site_label_2
_geom_bond_distance
_geom_bond_site_symmetry_2
_geom_bond_publ_flag
S1 C15A 1.668(2) . ?
S2 C30 1.659(2) . ?
N1 H1A 0.8600 . ?
N1 H1B 0.8600 . ?
N1 C15A 1.310(3) . ?
C1A C2A 1.407(3) . ?
C1A C14A 1.401(3) . ?
C1A C15A 1.505(2) . ?
C16 C17 1.407(3) . ?
C16 C29 1.403(3) . ?
C16 C30 1.503(2) . ?
C17 C22 1.441(3) . ?
C17 C18 1.423(3) . ?
N2 H2A 0.8600 . ?
N2 H2B 0.8600 . ?
N2 C30 1.317(3) . ?
C2A C7A 1.441(3) . ?
C2A C3A 1.423(3) . ?
C14A C9A 1.439(3) . ?
C14A C13A 1.417(3) . ?
C29 C24 1.441(2) . ?
C29 C28 1.419(3) . ?
C24 C23 1.384(3) . ?
C24 C25 1.427(3) . ?
C9A C8A 1.378(3) . ?
C9A C10A 1.426(3) . ?
C7A C8A 1.390(3) . ?
C7A C6A 1.429(3) . ?
C22 C23 1.384(3) . ?
C22 C21 1.428(3) . ?
C23 H23 0.9300 . ?
C8A H8A 0.9300 . ?
C3A H3A 0.9300 . ?
C3A C4A 1.352(3) . ?
C13A H13A 0.9300 . ?
C13A C12A 1.356(3) . ?
C18 H18 0.9300 . ?
C18 C19 1.351(3) . ?
C28 H28 0.9300 . ?
C28 C27 1.351(3) . ?
C10A H10A 0.9300 . ?
C10A C11A 1.350(4) . ?
C25 H25 0.9300 . ?
C25 C26 1.348(3) . ?
C21 H21 0.9300 . ?
C21 C20 1.344(4) . ?
C6A H6A 0.9300 . ?
C6A C5A 1.337(4) . ?
C4A H4A 0.9300 . ?
C4A C5A 1.419(4) . ?
C12A H12A 0.9300 . ?
C12A C11A 1.412(4) . ?
C27 H27 0.9300 . ?
C27 C26 1.408(3) . ?
C26 H26 0.9300 . ?
C11A H11A 0.9300 . ?
C19 H19 0.9300 . ?
C19 C20 1.423(4) . ?
C20 H20 0.9300 . ?
C5A H5A 0.9300 . ?

loop_
_geom_torsion_atom_site_label_1
_geom_torsion_atom_site_label_2
_geom_torsion_atom_site_label_3
_geom_torsion_atom_site_label_4
_geom_torsion
_geom_torsion_site_symmetry_1
_geom_torsion_site_symmetry_2
_geom_torsion_site_symmetry_3
_geom_torsion_site_symmetry_4
_geom_torsion_publ_flag
C1A C2A C7A C8A -0.1(3) . . . . ?
C1A C2A C7A C6A 178.88(18) . . . . ?
C1A C2A C3A C4A -178.03(19) . . . . ?
C1A C14A C9A C8A -1.4(3) . . . . ?
C1A C14A C9A C10A 179.27(18) . . . . ?
C1A C14A C13A C12A 180.0(2) . . . . ?
C16 C17 C22 C23 0.0(3) . . . . ?
C16 C17 C22 C21 -178.72(17) . . . . ?
C16 C17 C18 C19 177.59(19) . . . . ?
C16 C29 C24 C23 1.4(3) . . . . ?
C16 C29 C24 C25 -179.21(17) . . . . ?
C16 C29 C28 C27 179.8(2) . . . . ?
C17 C16 C29 C24 -2.9(3) . . . . ?
C17 C16 C29 C28 177.04(18) . . . . ?
C17 C16 C30 S2 84.9(2) . . . . ?
C17 C16 C30 N2 -95.8(2) . . . . ?
C17 C22 C23 C24 -1.5(3) . . . . ?
C17 C22 C21 C20 0.9(3) . . . . ?
C17 C18 C19 C20 1.2(3) . . . . ?
C2A C1A C14A C9A 3.0(3) . . . . ?
C2A C1A C14A C13A -176.46(18) . . . . ?
C2A C1A C15A S1 -82.1(2) . . . . ?
C2A C1A C15A N1 98.9(2) . . . . ?
C2A C7A C8A C9A 1.7(3) . . . . ?
C2A C7A C6A C5A -0.5(3) . . . . ?
C2A C3A C4A C5A -1.0(3) . . . . ?
C14A C1A C2A C7A -2.3(3) . . . . ?
C14A C1A C2A C3A 175.78(18) . . . . ?
C14A C1A C15A S1 97.2(2) . . . . ?
C14A C1A C15A N1 -81.9(2) . . . . ?
C14A C9A C8A C7A -1.0(3) . . . . ?
C14A C9A C10A C11A 1.1(3) . . . . ?
C14A C13A C12A C11A 0.5(3) . . . . ?
C29 C16 C17 C22 2.2(3) . . . . ?
C29 C16 C17 C18 -175.91(18) . . . . ?
C29 C16 C30 S2 -92.9(2) . . . . ?
C29 C16 C30 N2 86.3(2) . . . . ?
C29 C24 C23 C22 0.8(3) . . . . ?
C29 C24 C25 C26 -0.8(3) . . . . ?
C29 C28 C27 C26 -0.5(3) . . . . ?
C15A C1A C2A C7A 176.96(17) . . . . ?
C15A C1A C2A C3A -5.0(3) . . . . ?
C15A C1A C14A C9A -176.24(17) . . . . ?
C15A C1A C14A C13A 4.3(3) . . . . ?
C24 C29 C28 C27 -0.2(3) . . . . ?
C24 C25 C26 C27 0.2(3) . . . . ?
C9A C14A C13A C12A 0.5(3) . . . . ?
C9A C10A C11A C12A -0.1(3) . . . . ?
C7A C2A C3A C4A 0.0(3) . . . . ?
C7A C6A C5A C4A -0.5(4) . . . . ?
C22 C17 C18 C19 -0.5(3) . . . . ?
C22 C21 C20 C19 -0.3(4) . . . . ?
C23 C24 C25 C26 178.6(2) . . . . ?
C23 C22 C21 C20 -177.8(2) . . . . ?
C30 C16 C17 C22 -175.60(17) . . . . ?
C30 C16 C17 C18 6.3(3) . . . . ?
C30 C16 C29 C24 174.92(16) . . . . ?
C30 C16 C29 C28 -5.2(3) . . . . ?
C8A C9A C10A C11A -178.3(2) . . . . ?
C8A C7A C6A C5A 178.4(2) . . . . ?
C3A C2A C7A C8A -178.24(18) . . . . ?
C3A C2A C7A C6A 0.7(3) . . . . ?
C3A C4A C5A C6A 1.3(4) . . . . ?
C13A C14A C9A C8A 178.13(18) . . . . ?
C13A C14A C9A C10A -1.3(3) . . . . ?
C13A C12A C11A C10A -0.7(3) . . . . ?
C18 C17 C22 C23 178.22(18) . . . . ?
C18 C17 C22 C21 -0.5(3) . . . . ?
C18 C19 C20 C21 -0.8(4) . . . . ?
C28 C29 C24 C23 -178.57(18) . . . . ?
C28 C29 C24 C25 0.9(3) . . . . ?
C28 C27 C26 C25 0.5(4) . . . . ?
C10A C9A C8A C7A 178.38(19) . . . . ?
C25 C24 C23 C22 -178.57(18) . . . . ?
C21 C22 C23 C24 177.16(18) . . . . ?
C6A C7A C8A C9A -177.22(19) . . . . ?

loop_
_exptl_oxdiff_crystal_face_indexfrac_h
_exptl_oxdiff_crystal_face_indexfrac_k
_exptl_oxdiff_crystal_face_indexfrac_l
_exptl_oxdiff_crystal_face_x
_exptl_oxdiff_crystal_face_y
_exptl_oxdiff_crystal_face_z
-1.0952 -6.3088 -2.7187 0.1697 0.7116 0.6818
-0.0146 -6.1381 -2.7991 0.1958 0.8198 0.5382
3.1383 -4.4224 -2.4780 0.2330 0.9724 0.0128
0.0098 6.1369 2.7992 -0.1959 -0.8202 -0.5375
4.8124 4.8589 1.5123 -0.0148 -0.0669 -0.9977
0.0868 -1.8431 7.8470 -0.9614 0.2305 0.1500
1.3331 -0.7257 8.2359 -0.9680 0.2319 -0.0960
-1.4779 0.5881 -8.2491 0.9648 -0.2311 0.1253
-0.1765 1.7666 -7.8908 0.9638 -0.2311 -0.1327
-4.3508 3.0996 2.0481 -0.2256 -0.9423 0.2471
-0.9813 5.8006 2.7972 -0.2148 -0.8954 -0.3901
-1.2820 -2.9319 6.8808 -0.8878 0.2123 0.4082
1.7206 -3.1593 6.3267 -0.7917 0.6068 0.0706
-0.0529 -4.4004 5.4004 -0.7309 0.5598 0.3903
0.6263 5.1041 -4.2702 0.6202 -0.5872 -0.5201
-5.0255 -4.5950 -1.2962 -0.0074 0.0055 1.0000
2.8587 -2.7030 -6.0281 0.6843 0.7218 -0.1038
-3.7127 1.7294 5.5398 -0.6582 -0.6945 0.2906
2.1806 5.5316 5.1606 -0.4606 -0.4851 -0.7433
5.5920 -0.7343 2.3691 -0.2275 0.7654 -0.6019
-0.1608 6.0906 -0.9673 0.2439 -0.8231 -0.5128
-0.8042 0.4420 -8.4202 0.9898 -0.1298 0.0578
1.2508 -0.0260 8.4646 -0.9807 0.1285 -0.1474
0.0811 -1.0955 8.2093 -0.9879 0.1297 0.0854
-1.7231 -3.2633 -7.8809 0.8351 0.2483 0.4909
0.9068 -1.1287 -8.2705 0.9587 0.2844 -0.0087
-1.8083 0.2752 7.8724 -0.9412 -0.2790 0.1906
-0.3749 1.6024 8.3744 -0.9542 -0.2832 -0.0960
0.7315 2.5203 8.2972 -0.9120 -0.2709 -0.3079
-1.8964 -1.3420 7.5262 -0.9366 -0.0744 0.3425
0.9110 1.2119 8.5977 -0.9736 -0.0769 -0.2150
-0.1320 0.2778 8.5172 -0.9968 -0.0789 -0.0092
